data_1521888
loop_
_publ_author_name
'Schinzer, C.'

_publ_section_title
;
 A new ferromagnetic perovskite: La Mn1/2 Rh1/2 O3
;
_journal_name_full 'Journal of Physics and Chemistry of Solids'
_journal_page_first 1543
_journal_page_last 1551
_journal_volume 61
_journal_year 2000
_chemical_formula_sum 'La Mn0.5 O3 Rh0.5'
_chemical_name_systematic 'La (Mn0.5 Rh0.5) O3'
_space_group_IT_number 62
_symmetry_space_group_name_Hall '-P 2ac 2n'
_symmetry_space_group_name_H-M 'P n m a'
_cell_angle_alpha 90
_cell_angle_beta 90
_cell_angle_gamma 90
_cell_formula_units_Z 4
_cell_length_a 5.582
_cell_length_b 7.845
_cell_length_c 5.553
_cell_volume 243.170
_citation_journal_id_ASTM JPCSAW
_cod_data_source_file Schinzer_JPCSAW_2000_1623.cif
_cod_data_source_block La1Mn0.5O3Rh0.5
_cod_original_cell_volume 243.1702
_cod_original_formula_sum 'La1 Mn0.5 O3 Rh0.5'
_cod_database_code 1521888

loop_
_symmetry_equiv_pos_as_xyz
x,y,z
-x+1/2,-y,z+1/2
x+1/2,-y+1/2,-z+1/2
-x,y+1/2,-z
-x,-y,-z
x-1/2,y,-z-1/2
-x-1/2,y-1/2,z-1/2
x,-y-1/2,z

loop_
_atom_site_label
_atom_site_type_symbol
_atom_site_fract_x
_atom_site_fract_y
_atom_site_fract_z
_atom_site_occupancy
_atom_site_U_iso_or_equiv
La1 La+3 0.0417 0.25 0.008 1 0.0
O2 O-2 0.21 -0.045 0.78 1 0.0
Mn1 Mn+2 0 0 0.5 0.5 0.0
O1 O-2 0.485 0.25 -0.086 1 0.0
Rh1 Rh+4 0 0 0.5 0.5 0.0
